data_2225913
loop_
_publ_author_name
'Gelbrich, Thomas'
'Rossi, Denise'
'Griesser, Ulrich J.'

_publ_section_title
;
 5,5-Dihydroxybarbituric acid 1,4-dioxane hemisolvate
;
_journal_coeditor_code JH2150
_journal_issue 5
_journal_name_full 'Acta Crystallographica Section E'
_journal_page_first o1219
_journal_paper_doi 10.1107/S1600536810015321
_journal_volume 66
_journal_year 2010
_chemical_formula_iupac 'C4 H4 N2 O5, 0.5C4 H8 O2'
_chemical_formula_moiety 'C4 H4 N2 O5, 0.5(C4 H8 O2)'
_chemical_formula_sum 'C6 H8 N2 O6'
_chemical_formula_weight 204.14
_chemical_name_systematic
;
5,5-dihydroxybarbituric acid 1,4-dioxane hemisolvate
;
_space_group_IT_number 2
_symmetry_cell_setting triclinic
_symmetry_space_group_name_Hall '-P 1'
_symmetry_space_group_name_H-M 'P -1'
_atom_sites_solution_hydrogens geom
_atom_sites_solution_primary direct
_atom_sites_solution_secondary difmap
_audit_creation_method SHELXL-97
_cell_angle_alpha 106.007(4)
_cell_angle_beta 94.459(3)
_cell_angle_gamma 110.126(3)
_cell_formula_units_Z 2
_cell_length_a 6.0232(3)
_cell_length_b 8.3954(4)
_cell_length_c 8.6858(5)
_cell_measurement_reflns_used 3190
_cell_measurement_temperature 120(2)
_cell_measurement_theta_max 26.02
_cell_measurement_theta_min 2.91
_cell_volume 389.09(4)
_computing_cell_refinement 'DENZO (Otwinowski & Minor, 1997) and COLLECT (Hooft, 1998)'
_computing_data_collection 'COLLECT (Hooft, 1998)'
_computing_data_reduction 'DENZO (Otwinowski & Minor, 1997) and COLLECT (Hooft, 1998)'
_computing_molecular_graphics 'XP in SHELXTL (Sheldrick, 2008) and Mercury (Macrae <i>et al.</i>,  2008)'
_computing_publication_material 'publCIF (Westrip, 2010)'
_computing_structure_refinement 'SHELXL97 (Sheldrick, 2008)'
_computing_structure_solution 'SHELXL97 (Sheldrick, 2008)'
_diffrn_ambient_temperature 120(2)
_diffrn_detector_area_resol_mean 9.091
_diffrn_measured_fraction_theta_full 0.996
_diffrn_measured_fraction_theta_max 0.994
_diffrn_measurement_device_type 'Bruker-Nonius Roper CCD camera on \k-goniostat'
_diffrn_measurement_method '\f & \w scans'
_diffrn_radiation_monochromator graphite
_diffrn_radiation_source 'Bruker--Nonius FR591 rotating anode'
_diffrn_radiation_type MoK\a
_diffrn_radiation_wavelength 0.71073
_diffrn_reflns_av_R_equivalents 0.0489
_diffrn_reflns_av_sigmaI/netI 0.0527
_diffrn_reflns_limit_h_max 7
_diffrn_reflns_limit_h_min -7
_diffrn_reflns_limit_k_max 10
_diffrn_reflns_limit_k_min -10
_diffrn_reflns_limit_l_max 10
_diffrn_reflns_limit_l_min -10
_diffrn_reflns_number 5726
_diffrn_reflns_theta_full 25.00
_diffrn_reflns_theta_max 26.00
_diffrn_reflns_theta_min 3.64
_exptl_absorpt_coefficient_mu 0.158
_exptl_absorpt_correction_T_max 0.9843
_exptl_absorpt_correction_T_min 0.9843
_exptl_absorpt_correction_type multi-scan
_exptl_absorpt_process_details '(SADABS; Sheldrick, 2007)'
_exptl_crystal_colour colourless
_exptl_crystal_density_diffrn 1.742
_exptl_crystal_density_method 'not measured'
_exptl_crystal_description block
_exptl_crystal_F_000 212
_exptl_crystal_size_max 0.10
_exptl_crystal_size_mid 0.10
_exptl_crystal_size_min 0.10
_refine_diff_density_max 0.252
_refine_diff_density_min -0.287
_refine_ls_extinction_coef 0.062(16)
_refine_ls_extinction_expression Fc^*^=kFc[1+0.001xFc^2^\l^3^/sin(2\q)]^-1/4^
_refine_ls_extinction_method 'SHELXL97 (Sheldrick, 2008)'
_refine_ls_goodness_of_fit_ref 1.012
_refine_ls_hydrogen_treatment mixed
_refine_ls_matrix_type full
_refine_ls_number_parameters 148
_refine_ls_number_reflns 1529
_refine_ls_number_restraints 4
_refine_ls_restrained_S_all 1.012
_refine_ls_R_factor_all 0.0609
_refine_ls_R_factor_gt 0.0445
_refine_ls_shift/su_max 0.000
_refine_ls_shift/su_mean 0.000
_refine_ls_structure_factor_coef Fsqd
_refine_ls_weighting_details 'calc w=1/[\s^2^(Fo^2^)+(0.0787P)^2^+0.0767P] where P=(Fo^2^+2Fc^2^)/3'
_refine_ls_weighting_scheme calc
_refine_ls_wR_factor_gt 0.1188
_refine_ls_wR_factor_ref 0.1307
_reflns_number_gt 1198
_reflns_number_total 1529
_reflns_threshold_expression I>2sigma(I)
_cod_data_source_file jh2150.cif
_cod_data_source_block I
_cod_original_cell_volume 389.09(3)
_cod_database_code 2225913
_cod_database_fobs_code 2225913

loop_
_symmetry_equiv_pos_as_xyz
'x, y, z'
'-x, -y, -z'

loop_
_atom_site_type_symbol
_atom_site_label
_atom_site_fract_x
_atom_site_fract_y
_atom_site_fract_z
_atom_site_U_iso_or_equiv
_atom_site_adp_type
_atom_site_calc_flag
_atom_site_refinement_flags
_atom_site_occupancy
_atom_site_disorder_assembly
_atom_site_disorder_group
N N1 0.7757(3) 0.7817(2) 0.3822(2) 0.0204(4) Uani d D 1 . .
H H1N 0.934(3) 0.835(4) 0.398(4) 0.061(10) Uiso d D 1 . .
N N3 0.4114(3) 0.5803(2) 0.2073(2) 0.0175(4) Uani d D 1 . .
H H3N 0.342(4) 0.506(3) 0.107(2) 0.029(6) Uiso d D 1 . .
O O2 0.7627(3) 0.65461(19) 0.11484(17) 0.0242(4) Uani d . 1 . .
O O4 0.0683(3) 0.4836(2) 0.29980(18) 0.0264(4) Uani d . 1 . .
O O6 0.8029(3) 0.90452(19) 0.65175(17) 0.0265(4) Uani d . 1 . .
O O7 0.3029(2) 0.83394(18) 0.53542(18) 0.0212(4) Uani d D 1 . .
H H7O 0.360(6) 0.895(4) 0.638(2) 0.064(10) Uiso d D 1 . .
O O8 0.3738(3) 0.60819(19) 0.60882(17) 0.0221(4) Uani d D 1 . .
H H8O 0.228(3) 0.574(4) 0.615(4) 0.060(10) Uiso d D 1 . .
C C2 0.6555(4) 0.6706(3) 0.2277(2) 0.0189(5) Uani d . 1 . .
C C4 0.2802(4) 0.5806(3) 0.3280(2) 0.0185(5) Uani d . 1 . .
C C6 0.6801(3) 0.8039(3) 0.5200(2) 0.0186(5) Uani d . 1 . .
C C5 0.4070(3) 0.7064(3) 0.5010(2) 0.0178(5) Uani d . 1 . .
O O1S 0.4460(2) 1.04067(18) 0.85656(16) 0.0201(4) Uani d . 1 . .
C C1S 0.6766(4) 1.1366(3) 0.9647(3) 0.0218(5) Uani d . 1 . .
H H1S1 0.6742 1.2450 1.0457 0.030(6) Uiso calc R 1 . .
H H1S2 0.8027 1.1755 0.9014 0.013(5) Uiso calc R 1 . .
C C2S 0.2647(3) 0.9800(3) 0.9481(2) 0.0213(5) Uani d . 1 . .
H H2S1 0.1066 0.9113 0.8733 0.031(6) Uiso calc R 1 . .
H H2S2 0.2530 1.0848 1.0287 0.036(7) Uiso calc R 1 . .

loop_
_atom_site_aniso_label
_atom_site_aniso_U_11
_atom_site_aniso_U_22
_atom_site_aniso_U_33
_atom_site_aniso_U_12
_atom_site_aniso_U_13
_atom_site_aniso_U_23
N1 0.0145(9) 0.0210(9) 0.0182(10) 0.0021(8) 0.0036(7) 0.0005(7)
N3 0.0161(9) 0.0192(9) 0.0127(9) 0.0042(7) 0.0020(7) 0.0019(7)
O2 0.0192(8) 0.0258(8) 0.0188(8) 0.0030(6) 0.0070(6) -0.0003(6)
O4 0.0159(8) 0.0307(8) 0.0211(8) 0.0004(7) 0.0042(6) 0.0016(6)
O6 0.0191(8) 0.0319(9) 0.0186(8) 0.0056(7) 0.0014(6) -0.0007(6)
O7 0.0190(8) 0.0229(8) 0.0200(8) 0.0092(6) 0.0031(6) 0.0031(6)
O8 0.0214(8) 0.0279(8) 0.0202(8) 0.0096(7) 0.0070(6) 0.0116(6)
C2 0.0179(10) 0.0165(10) 0.0187(11) 0.0036(8) 0.0040(9) 0.0039(8)
C4 0.0170(10) 0.0187(10) 0.0189(11) 0.0056(8) 0.0042(8) 0.0061(8)
C6 0.0166(10) 0.0198(10) 0.0180(11) 0.0060(8) 0.0036(8) 0.0053(8)
C5 0.0162(10) 0.0199(10) 0.0182(11) 0.0069(8) 0.0054(8) 0.0068(8)
O1S 0.0158(7) 0.0249(8) 0.0162(8) 0.0054(6) 0.0027(6) 0.0044(6)
C1S 0.0152(10) 0.0225(10) 0.0205(11) 0.0019(8) -0.0004(8) 0.0039(8)
C2S 0.0138(10) 0.0290(11) 0.0182(11) 0.0059(9) 0.0040(8) 0.0060(9)

loop_
_atom_type_symbol
_atom_type_description
_atom_type_scat_dispersion_real
_atom_type_scat_dispersion_imag
_atom_type_scat_source
C C 0.0033 0.0016 'International Tables Vol C Tables 4.2.6.8 and 6.1.1.4'
H H 0.0000 0.0000 'International Tables Vol C Tables 4.2.6.8 and 6.1.1.4'
N N 0.0061 0.0033 'International Tables Vol C Tables 4.2.6.8 and 6.1.1.4'
O O 0.0106 0.0060 'International Tables Vol C Tables 4.2.6.8 and 6.1.1.4'

loop_
_geom_angle_atom_site_label_1
_geom_angle_atom_site_label_2
_geom_angle_atom_site_label_3
_geom_angle_site_symmetry_1
_geom_angle_site_symmetry_3
_geom_angle
_geom_angle_publ_flag
C6 N1 C2 . . 126.66(17) ?
C6 N1 H1N . . 115(2) ?
C2 N1 H1N . . 118(2) ?
C4 N3 C2 . . 125.94(17) ?
C4 N3 H3N . . 119.4(16) ?
C2 N3 H3N . . 114.2(16) ?
C5 O7 H7O . . 105(2) ?
C5 O8 H8O . . 107(2) ?
O2 C2 N3 . . 122.08(19) ?
O2 C2 N1 . . 120.85(18) ?
N3 C2 N1 . . 117.07(17) ?
O4 C4 N3 . . 121.06(19) ?
O4 C4 C5 . . 120.76(18) ?
N3 C4 C5 . . 118.18(17) ?
O6 C6 N1 . . 121.57(18) ?
O6 C6 C5 . . 120.87(17) ?
N1 C6 C5 . . 117.43(17) ?
O8 C5 O7 . . 112.40(16) ?
O8 C5 C4 . . 109.42(16) ?
O7 C5 C4 . . 105.53(15) ?
O8 C5 C6 . . 106.79(16) ?
O7 C5 C6 . . 108.58(15) ?
C4 C5 C6 . . 114.24(16) ?
C2S O1S C1S . . 109.37(15) ?
O1S C1S C2S . 2_677 110.63(16) ?
O1S C1S H1S1 . . 109.5 ?
C2S C1S H1S1 2_677 . 109.5 ?
O1S C1S H1S2 . . 109.5 ?
C2S C1S H1S2 2_677 . 109.5 ?
H1S1 C1S H1S2 . . 108.1 ?
O1S C2S C1S . 2_677 110.95(16) ?
O1S C2S H2S1 . . 109.4 ?
C1S C2S H2S1 2_677 . 109.4 ?
O1S C2S H2S2 . . 109.4 ?
C1S C2S H2S2 2_677 . 109.4 ?
H2S1 C2S H2S2 . . 108.0 ?

loop_
_geom_bond_atom_site_label_1
_geom_bond_atom_site_label_2
_geom_bond_site_symmetry_2
_geom_bond_distance
_geom_bond_publ_flag
N1 C6 . 1.362(3) ?
N1 C2 . 1.374(3) ?
N1 H1N . 0.886(18) ?
N3 C4 . 1.361(3) ?
N3 C2 . 1.373(3) ?
N3 H3N . 0.883(17) ?
O2 C2 . 1.217(2) ?
O4 C4 . 1.216(2) ?
O6 C6 . 1.214(2) ?
O7 C5 . 1.394(2) ?
O7 H7O . 0.867(18) ?
O8 C5 . 1.392(2) ?
O8 H8O . 0.834(18) ?
C4 C5 . 1.532(3) ?
C6 C5 . 1.536(3) ?
O1S C2S . 1.435(2) ?
O1S C1S . 1.439(2) ?
C1S C2S 2_677 1.504(3) ?
C1S H1S1 . 0.9900 ?
C1S H1S2 . 0.9900 ?
C2S C1S 2_677 1.504(3) ?
C2S H2S1 . 0.9900 ?
C2S H2S2 . 0.9900 ?

loop_
_geom_hbond_atom_site_label_D
_geom_hbond_atom_site_label_H
_geom_hbond_atom_site_label_A
_geom_hbond_site_symmetry_A
_geom_hbond_distance_DH
_geom_hbond_distance_HA
_geom_hbond_distance_DA
_geom_hbond_angle_DHA
N1 H1N O6 2_776 0.886(18) 2.39(3) 3.068(2) 134(3)
N1 H1N O7 1_655 0.886(18) 2.44(2) 3.180(2) 141(3)
N3 H3N O2 2_665 0.883(17) 1.933(18) 2.810(2) 172(2)
O7 H7O O1S . 0.867(18) 1.873(19) 2.732(2) 171(3)
O8 H8O O4 2_566 0.834(18) 1.95(2) 2.751(2) 162(3)

loop_
_geom_torsion_atom_site_label_1
_geom_torsion_atom_site_label_2
_geom_torsion_atom_site_label_3
_geom_torsion_atom_site_label_4
_geom_torsion_site_symmetry_1
_geom_torsion_site_symmetry_2
_geom_torsion_site_symmetry_3
_geom_torsion_site_symmetry_4
_geom_torsion
_geom_torsion_publ_flag
C4 N3 C2 O2 . . . . 175.20(18) ?
C4 N3 C2 N1 . . . . -5.1(3) ?
C6 N1 C2 O2 . . . . -176.10(18) ?
C6 N1 C2 N3 . . . . 4.2(3) ?
C2 N3 C4 O4 . . . . -173.22(18) ?
C2 N3 C4 C5 . . . . 6.6(3) ?
C2 N1 C6 O6 . . . . 179.18(18) ?
C2 N1 C6 C5 . . . . -4.8(3) ?
O4 C4 C5 O8 . . . . 53.7(2) ?
N3 C4 C5 O8 . . . . -126.09(18) ?
O4 C4 C5 O7 . . . . -67.4(2) ?
N3 C4 C5 O7 . . . . 112.76(19) ?
O4 C4 C5 C6 . . . . 173.36(17) ?
N3 C4 C5 C6 . . . . -6.4(2) ?
O6 C6 C5 O8 . . . . -57.3(2) ?
N1 C6 C5 O8 . . . . 126.73(18) ?
O6 C6 C5 O7 . . . . 64.2(2) ?
N1 C6 C5 O7 . . . . -111.85(19) ?
O6 C6 C5 C4 . . . . -178.39(17) ?
N1 C6 C5 C4 . . . . 5.6(2) ?
C2S O1S C1S C2S . . . 2_677 57.5(2) ?
C1S O1S C2S C1S . . . 2_677 -57.7(2) ?
